data_4024600
loop_
_publ_author_name
'Grier A. Wallace'
'Thomas D. Gordon'
'Martin E. Hayes'
'Donald B. Konopacki'
'Shannon R. Fix-Stenzel'
'Xiaolei Zhang'
'Pintipa Grongsaard'
'Kevin P. Cusack'
'Lisa M. Schaffter'
'Rodger F. Henry'
'Robert H. Stoffel'

_publ_section_title
;
Scalable Synthesis and Isolation of the Four Stereoisomers of Methyl
1-Amino-3-(4-bromophenyl)cyclopentanecarboxylate, Useful Intermediates for
the Synthesis of S1P1 Receptor Agonists
;
_journal_name_full 'Journal of Organic Chemistry'
_journal_page_first 4886
_journal_page_last 4889
_journal_paper_doi 10.1021/jo900376b
_journal_volume 74
_journal_year 2009
_chemical_formula_moiety '2(C13 H17 Br N O2), C4 H4 O6'
_chemical_formula_sum 'C30 H38 Br2 N2 O10'
_chemical_formula_weight 746.44
_chemical_name_systematic
; 
 ? 
;
_space_group_IT_number 4
_symmetry_cell_setting monoclinic
_symmetry_space_group_name_Hall 'P 2yb'
_symmetry_space_group_name_H-M 'P 1 21 1'
_atom_sites_solution_hydrogens geom
_atom_sites_solution_primary direct
_atom_sites_solution_secondary difmap
_audit_creation_method SHELXL-97
_cell_angle_alpha 90.00
_cell_angle_beta 107.461(4)
_cell_angle_gamma 90.00
_cell_formula_units_Z 2
_cell_length_a 15.900(4)
_cell_length_b 6.2937(17)
_cell_length_c 16.234(4)
_cell_measurement_reflns_used 913
_cell_measurement_temperature 173(2)
_cell_measurement_theta_max 25.4575
_cell_measurement_theta_min 2.6305
_cell_volume 1549.7(7)
_computing_cell_refinement 'Bruker saintplus (Bruker 1999)'
_computing_data_collection 'Bruker SMART (Bruker 2001)'
_computing_data_reduction 'Bruker saintplus (Bruker 1999)'
_computing_molecular_graphics 'ORTEP (Johnson 1976), Accelrys (2004)'
_computing_structure_refinement 'SHELXL (Sheldrick, 2000)'
_computing_structure_solution 'SHELXL (Sheldrick, 2000)'
_diffrn_ambient_temperature 173(2)
_diffrn_measured_fraction_theta_full 0.982
_diffrn_measured_fraction_theta_max 0.982
_diffrn_measurement_device_type CCD
_diffrn_measurement_method 'omega scan'
_diffrn_radiation_monochromator graphite
_diffrn_radiation_source 'fine-focus sealed tube'
_diffrn_radiation_type MoK\a
_diffrn_radiation_wavelength 0.71073
_diffrn_reflns_av_R_equivalents 0.0510
_diffrn_reflns_av_sigmaI/netI 0.0690
_diffrn_reflns_limit_h_max 20
_diffrn_reflns_limit_h_min -20
_diffrn_reflns_limit_k_max 8
_diffrn_reflns_limit_k_min -8
_diffrn_reflns_limit_l_max 21
_diffrn_reflns_limit_l_min -21
_diffrn_reflns_number 17980
_diffrn_reflns_theta_full 28.10
_diffrn_reflns_theta_max 28.10
_diffrn_reflns_theta_min 1.31
_diffrn_standards_number 0
_exptl_absorpt_coefficient_mu 2.676
_exptl_absorpt_correction_T_max 1.00
_exptl_absorpt_correction_T_min 0.66
_exptl_absorpt_correction_type empirical
_exptl_crystal_colour colourless
_exptl_crystal_density_diffrn 1.600
_exptl_crystal_density_meas ?
_exptl_crystal_density_method 'not measured'
_exptl_crystal_description parallelapiped
_exptl_crystal_F_000 764
_exptl_crystal_size_max 0.3
_exptl_crystal_size_mid 0.3
_exptl_crystal_size_min 0.1
_refine_diff_density_max 1.243
_refine_diff_density_min -0.608
_refine_diff_density_rms 0.118
_refine_ls_abs_structure_details 'Flack H D (1983), Acta Cryst. A39, 876-881'
_refine_ls_abs_structure_Flack -0.011(9)
_refine_ls_extinction_method none
_refine_ls_goodness_of_fit_ref 1.037
_refine_ls_hydrogen_treatment mixed
_refine_ls_matrix_type full
_refine_ls_number_parameters 401
_refine_ls_number_reflns 7278
_refine_ls_number_restraints 1
_refine_ls_restrained_S_all 1.037
_refine_ls_R_factor_all 0.0679
_refine_ls_R_factor_gt 0.0473
_refine_ls_shift/su_max 0.002
_refine_ls_shift/su_mean 0.000
_refine_ls_structure_factor_coef Fsqd
_refine_ls_weighting_details 'calc w=1/[\s^2^(Fo^2^)+(0.0656P)^2^+0.0000P] where P=(Fo^2^+2Fc^2^)/3'
_refine_ls_weighting_scheme calc
_refine_ls_wR_factor_gt 0.1108
_refine_ls_wR_factor_ref 0.1302
_reflns_number_gt 5476
_reflns_number_total 7278
_reflns_threshold_expression I>2sigma(I)
_cod_data_source_file jo900376b_si_002.cif
_cod_data_source_block 5-(1R,3S)
_cod_depositor_comments
;
The following automatic conversions were performed:

'_exptl_crystal_density_meas' value 'none' was changed to '?' - the
value is perceived as not measured.

Automatic conversion script
Id: cif_fix_values 3008 2015-01-20 13:52:24Z robertas 

2020-09-02
Z value and formula fixed to values more according to usual
chemical conventions.                 miguel
;
_cod_original_formula_sum 'C15 H19 Br N O5'
_cod_original_formula_weight 373.22
_cod_original_formula_moiety 'C13 H17 Br N O2, (C4 H4 O6)0.5'
_cod_original_formula_units_Z 4
_cod_original_sg_symbol_H-M P21
_cod_database_code 4024600

loop_
_symmetry_equiv_pos_as_xyz
'x, y, z'
'-x, y+1/2, -z'

loop_
_atom_site_label
_atom_site_type_symbol
_atom_site_fract_x
_atom_site_fract_y
_atom_site_fract_z
_atom_site_U_iso_or_equiv
_atom_site_adp_type
_atom_site_occupancy
_atom_site_symmetry_multiplicity
_atom_site_calc_flag
_atom_site_refinement_flags
_atom_site_disorder_assembly
_atom_site_disorder_group
Br1 Br 0.17842(3) 0.02936(9) 0.43957(3) 0.04810(17) Uani 1 1 d . . .
O1 O -0.10261(18) 0.6063(5) 0.88589(19) 0.0324(7) Uani 1 1 d . . .
O2 O -0.18346(19) 0.4488(5) 0.76397(19) 0.0372(7) Uani 1 1 d . . .
N1 N 0.0129(2) 0.2917(6) 0.9274(2) 0.0277(7) Uani 1 1 d . . .
H1A H 0.0373 0.4195 0.9402 0.042 Uiso 1 1 calc R . .
H1B H 0.0550 0.1950 0.9325 0.042 Uiso 1 1 calc R . .
H1C H -0.0178 0.2603 0.9634 0.042 Uiso 1 1 calc R . .
C1 C 0.1336(3) 0.0560(9) 0.5357(3) 0.0366(11) Uani 1 1 d . . .
C2 C 0.1579(3) -0.0859(10) 0.6019(3) 0.0479(13) Uani 1 1 d . . .
H2 H 0.1972 -0.1951 0.6016 0.057 Uiso 1 1 calc R . .
C3 C 0.1227(3) -0.0635(10) 0.6694(3) 0.0441(12) Uani 1 1 d . . .
H3 H 0.1379 -0.1616 0.7143 0.053 Uiso 1 1 calc R . .
C4 C 0.0658(3) 0.0995(8) 0.6727(3) 0.0292(10) Uani 1 1 d . . .
C5 C 0.0433(3) 0.2394(9) 0.6046(3) 0.0422(12) Uani 1 1 d . . .
H5 H 0.0046 0.3500 0.6050 0.051 Uiso 1 1 calc R . .
C6 C 0.0768(3) 0.2201(10) 0.5354(3) 0.0454(13) Uani 1 1 d . . .
H6 H 0.0611 0.3161 0.4898 0.054 Uiso 1 1 calc R . .
C7 C 0.0290(3) 0.1122(8) 0.7485(3) 0.0290(9) Uani 1 1 d . . .
H7 H 0.0730 0.0516 0.7990 0.035 Uiso 1 1 d R . .
C8 C 0.0061(3) 0.3352(7) 0.7728(3) 0.0279(8) Uani 1 1 d . . .
H8A H -0.0291 0.4117 0.7223 0.034 Uiso 1 1 calc R . .
H8B H 0.0590 0.4163 0.8001 0.034 Uiso 1 1 calc R . .
C9 C -0.0472(2) 0.2922(7) 0.8366(2) 0.0264(8) Uani 1 1 d . . .
C10 C -0.0870(3) 0.0674(7) 0.8126(3) 0.0307(10) Uani 1 1 d . . .
H10A H -0.0657 -0.0291 0.8610 0.037 Uiso 1 1 calc R . .
H10B H -0.1509 0.0729 0.7968 0.037 Uiso 1 1 calc R . .
C11 C -0.0574(3) -0.0059(7) 0.7364(3) 0.0334(10) Uani 1 1 d . . .
H11A H -0.1004 0.0322 0.6821 0.040 Uiso 1 1 calc R . .
H11B H -0.0484 -0.1585 0.7379 0.040 Uiso 1 1 calc R . .
C12 C -0.1136(3) 0.4669(7) 0.8338(2) 0.0281(9) Uani 1 1 d . . .
C13 C -0.2499(3) 0.6112(9) 0.7538(3) 0.0420(12) Uani 1 1 d . . .
H13A H -0.2725 0.6081 0.8024 0.063 Uiso 1 1 calc R . .
H13B H -0.2971 0.5856 0.7018 0.063 Uiso 1 1 calc R . .
H13C H -0.2243 0.7479 0.7505 0.063 Uiso 1 1 calc R . .
Br2 Br 0.32571(3) 1.43741(9) 1.56839(3) 0.05081(18) Uani 1 1 d . . .
O3 O 0.59937(17) 1.9168(5) 1.10254(17) 0.0302(6) Uani 1 1 d . . .
O4 O 0.66956(18) 1.7748(5) 1.23056(19) 0.0361(7) Uani 1 1 d . . .
N2 N 0.4694(2) 1.6286(6) 1.06692(19) 0.0243(7) Uani 1 1 d . . .
H2A H 0.4442 1.7561 1.0568 0.036 Uiso 1 1 calc R . .
H2B H 0.4281 1.5301 1.0626 0.036 Uiso 1 1 calc R . .
H2C H 0.4978 1.6024 1.0284 0.036 Uiso 1 1 calc R . .
C14 C 0.3680(3) 1.4375(9) 1.4708(3) 0.0372(10) Uani 1 1 d . . .
C15 C 0.3318(3) 1.5763(9) 1.4041(3) 0.0439(13) Uani 1 1 d . . .
H15 H 0.2868 1.6681 1.4066 0.053 Uiso 1 1 calc R . .
C16 C 0.3634(3) 1.5779(8) 1.3328(3) 0.0375(11) Uani 1 1 d . . .
H16 H 0.3379 1.6689 1.2870 0.045 Uiso 1 1 calc R . .
C17 C 0.4314(3) 1.4477(8) 1.3289(2) 0.0279(9) Uani 1 1 d . . .
C18 C 0.4662(3) 1.3112(9) 1.3970(3) 0.0421(12) Uani 1 1 d . . .
H18 H 0.5121 1.2211 1.3955 0.051 Uiso 1 1 calc R . .
C19 C 0.4341(3) 1.3050(10) 1.4690(3) 0.0456(13) Uani 1 1 d . . .
H19 H 0.4579 1.2114 1.5144 0.055 Uiso 1 1 calc R . .
C20 C 0.4620(3) 1.4463(8) 1.2499(2) 0.0285(9) Uani 1 1 d . . .
H20 H 0.4149 1.3859 1.2020 0.034 Uiso 1 1 d R . .
C21 C 0.4843(3) 1.6690(7) 1.2229(3) 0.0266(9) Uani 1 1 d . . .
H21A H 0.5219 1.7459 1.2720 0.032 Uiso 1 1 calc R . .
H21B H 0.4311 1.7510 1.1977 0.032 Uiso 1 1 calc R . .
C22 C 0.5330(2) 1.6239(7) 1.1554(2) 0.0239(8) Uani 1 1 d . . .
C23 C 0.5716(3) 1.3963(7) 1.1763(3) 0.0293(10) Uani 1 1 d . . .
H23A H 0.5462 1.3008 1.1283 0.035 Uiso 1 1 calc R . .
H23B H 0.6352 1.3978 1.1880 0.035 Uiso 1 1 calc R . .
C24 C 0.5469(3) 1.3275(8) 1.2560(3) 0.0363(10) Uani 1 1 d . . .
H24A H 0.5376 1.1752 1.2558 0.044 Uiso 1 1 calc R . .
H24B H 0.5928 1.3659 1.3084 0.044 Uiso 1 1 calc R . .
C25 C 0.6033(2) 1.7908(7) 1.1578(2) 0.0259(8) Uani 1 1 d . . .
C26 C 0.7403(3) 1.9247(10) 1.2384(3) 0.0424(11) Uani 1 1 d . . .
H26A H 0.7676 1.8978 1.1941 0.064 Uiso 1 1 calc R . .
H26B H 0.7832 1.9095 1.2941 0.064 Uiso 1 1 calc R . .
H26C H 0.7170 2.0666 1.2323 0.064 Uiso 1 1 calc R . .
O5 O 0.33558(18) 1.3098(5) 1.05201(18) 0.0301(7) Uani 1 1 d . . .
O6 O 0.41274(17) 1.0384(5) 1.02424(19) 0.0318(6) Uani 1 1 d . . .
O7 O 0.18503(17) 1.1567(5) 0.9686(2) 0.0310(7) Uani 1 1 d . . .
H7A H 0.1505 1.0853 0.9857 0.046 Uiso 1 1 calc R . .
O8 O 0.27017(18) 0.7908(5) 1.08466(17) 0.0323(7) Uani 1 1 d . . .
H8 H 0.2829 0.9094 1.1056 0.048 Uiso 1 1 calc R . .
O9 O 0.11674(18) 0.6424(5) 1.00074(19) 0.0337(7) Uani 1 1 d . . .
O10 O 0.1298(2) 0.7188(5) 0.8704(2) 0.0415(8) Uani 1 1 d . . .
C27 C 0.3429(2) 1.1340(7) 1.0192(2) 0.0261(8) Uani 1 1 d . . .
C28 C 0.2567(2) 1.0293(7) 0.9652(2) 0.0259(8) Uani 1 1 d . . .
H28 H 0.2574 1.0258 0.9051 0.031 Uiso 1 1 d R . .
C29 C 0.2488(2) 0.8033(6) 0.9930(2) 0.0262(9) Uani 1 1 d . . .
H29 H 0.2911 0.7157 0.9750 0.031 Uiso 1 1 d R . .
C30 C 0.1571(3) 0.7164(6) 0.9502(3) 0.0263(9) Uani 1 1 d . . .

loop_
_atom_site_aniso_label
_atom_site_aniso_U_11
_atom_site_aniso_U_22
_atom_site_aniso_U_33
_atom_site_aniso_U_23
_atom_site_aniso_U_13
_atom_site_aniso_U_12
Br1 0.0509(3) 0.0675(4) 0.0341(3) -0.0124(3) 0.0252(2) -0.0060(3)
O1 0.0344(15) 0.0307(17) 0.0332(16) -0.0047(14) 0.0119(13) 0.0027(13)
O2 0.0332(15) 0.0474(19) 0.0287(15) -0.0023(15) 0.0056(12) 0.0039(14)
N1 0.0269(17) 0.033(2) 0.0247(17) -0.0009(15) 0.0107(13) 0.0006(15)
C1 0.035(2) 0.050(3) 0.028(2) -0.008(2) 0.0146(18) -0.004(2)
C2 0.062(3) 0.049(3) 0.040(3) 0.000(3) 0.028(2) 0.019(3)
C3 0.063(3) 0.042(3) 0.034(2) 0.010(2) 0.024(2) 0.014(3)
C4 0.028(2) 0.036(3) 0.025(2) -0.0019(17) 0.0106(16) -0.0019(18)
C5 0.049(3) 0.052(3) 0.028(2) 0.007(2) 0.015(2) 0.018(2)
C6 0.044(3) 0.069(4) 0.026(2) 0.004(2) 0.013(2) 0.005(3)
C7 0.030(2) 0.038(2) 0.0197(19) -0.0042(18) 0.0079(16) 0.0003(19)
C8 0.0299(19) 0.029(2) 0.027(2) -0.0022(17) 0.0130(16) -0.0029(17)
C9 0.028(2) 0.032(2) 0.0193(18) -0.0021(16) 0.0082(15) -0.0039(17)
C10 0.039(2) 0.023(3) 0.034(2) -0.0042(18) 0.0173(19) -0.0064(18)
C11 0.043(2) 0.029(3) 0.030(2) -0.0033(18) 0.0141(18) -0.0034(19)
C12 0.029(2) 0.035(3) 0.0226(19) 0.0045(17) 0.0101(16) -0.0034(16)
C13 0.036(2) 0.048(3) 0.039(3) 0.006(2) 0.007(2) 0.008(2)
Br2 0.0574(3) 0.0730(4) 0.0315(3) -0.0125(2) 0.0277(2) -0.0190(3)
O3 0.0324(14) 0.0312(16) 0.0260(14) 0.0045(14) 0.0073(11) -0.0024(13)
O4 0.0313(15) 0.0479(19) 0.0247(15) 0.0052(14) 0.0018(12) -0.0065(14)
N2 0.0285(16) 0.0257(17) 0.0210(16) 0.0016(14) 0.0106(13) 0.0030(14)
C14 0.042(2) 0.052(3) 0.024(2) -0.003(2) 0.0185(18) -0.009(2)
C15 0.043(3) 0.056(4) 0.039(3) -0.001(2) 0.021(2) 0.002(2)
C16 0.042(2) 0.045(3) 0.028(2) 0.006(2) 0.0146(19) 0.003(2)
C17 0.029(2) 0.032(2) 0.0234(19) 0.0017(18) 0.0103(15) -0.0045(18)
C18 0.047(3) 0.055(3) 0.031(2) 0.013(2) 0.022(2) 0.015(2)
C19 0.057(3) 0.059(3) 0.025(2) 0.011(2) 0.019(2) 0.006(3)
C20 0.035(2) 0.034(2) 0.0190(18) 0.0000(18) 0.0114(15) 0.0011(19)
C21 0.031(2) 0.029(2) 0.0223(19) 0.0010(16) 0.0118(16) 0.0037(17)
C22 0.0253(19) 0.028(2) 0.0191(18) -0.0013(16) 0.0079(15) 0.0041(17)
C23 0.036(2) 0.031(3) 0.024(2) 0.0023(18) 0.0136(17) 0.0068(19)
C24 0.053(3) 0.032(3) 0.029(2) 0.0104(19) 0.020(2) 0.009(2)
C25 0.027(2) 0.030(2) 0.0217(19) -0.0017(17) 0.0096(16) 0.0045(17)
C26 0.027(2) 0.053(3) 0.041(3) 0.003(3) 0.0007(19) -0.005(2)
O5 0.0292(15) 0.0294(17) 0.0320(16) -0.0056(14) 0.0097(12) -0.0027(12)
O6 0.0278(14) 0.0293(15) 0.0408(17) 0.0039(14) 0.0139(12) 0.0018(13)
O7 0.0238(14) 0.0280(17) 0.0416(17) 0.0002(15) 0.0105(12) 0.0007(12)
O8 0.0450(16) 0.0297(16) 0.0197(14) 0.0014(12) 0.0060(12) -0.0037(13)
O9 0.0328(15) 0.0329(17) 0.0407(18) -0.0023(14) 0.0189(13) -0.0055(13)
O10 0.0481(18) 0.0395(19) 0.0310(17) -0.0001(14) 0.0030(14) -0.0120(15)
C27 0.032(2) 0.024(2) 0.025(2) 0.0046(17) 0.0120(16) -0.0056(17)
C28 0.0257(18) 0.032(2) 0.0208(18) 0.0012(18) 0.0081(14) 0.0022(18)
C29 0.030(2) 0.025(2) 0.024(2) -0.0008(18) 0.0080(16) 0.0034(19)
C30 0.029(2) 0.018(2) 0.031(2) 0.0000(16) 0.0092(17) 0.0017(16)

loop_
_atom_type_symbol
_atom_type_description
_atom_type_scat_dispersion_real
_atom_type_scat_dispersion_imag
_atom_type_scat_source
C C 0.0033 0.0016 'International Tables Vol C Tables 4.2.6.8 and 6.1.1.4'
H H 0.0000 0.0000 'International Tables Vol C Tables 4.2.6.8 and 6.1.1.4'
N N 0.0061 0.0033 'International Tables Vol C Tables 4.2.6.8 and 6.1.1.4'
O O 0.0106 0.0060 'International Tables Vol C Tables 4.2.6.8 and 6.1.1.4'
Br Br -0.2901 2.4595 'International Tables Vol C Tables 4.2.6.8 and 6.1.1.4'

loop_
_geom_angle_atom_site_label_1
_geom_angle_atom_site_label_2
_geom_angle_atom_site_label_3
_geom_angle
_geom_angle_site_symmetry_1
_geom_angle_site_symmetry_3
_geom_angle_publ_flag
C12 O2 C13 115.5(4) . . ?
C2 C1 C6 121.9(4) . . ?
C2 C1 Br1 120.1(4) . . ?
C6 C1 Br1 118.1(4) . . ?
C1 C2 C3 118.3(5) . . ?
C2 C3 C4 122.3(5) . . ?
C5 C4 C3 117.5(4) . . ?
C5 C4 C7 123.3(4) . . ?
C3 C4 C7 119.2(4) . . ?
C4 C5 C6 121.7(5) . . ?
C1 C6 C5 118.4(5) . . ?
C4 C7 C11 115.0(3) . . ?
C4 C7 C8 115.9(4) . . ?
C11 C7 C8 101.8(3) . . ?
C7 C8 C9 103.5(3) . . ?
N1 C9 C12 105.3(3) . . ?
N1 C9 C8 110.1(3) . . ?
C12 C9 C8 111.7(3) . . ?
N1 C9 C10 109.7(3) . . ?
C12 C9 C10 115.2(3) . . ?
C8 C9 C10 104.8(3) . . ?
C11 C10 C9 106.1(3) . . ?
C10 C11 C7 103.6(3) . . ?
O1 C12 O2 125.0(4) . . ?
O1 C12 C9 123.9(4) . . ?
O2 C12 C9 111.0(3) . . ?
C25 O4 C26 114.7(3) . . ?
C19 C14 C15 121.5(4) . . ?
C19 C14 Br2 119.4(4) . . ?
C15 C14 Br2 119.1(4) . . ?
C14 C15 C16 119.2(5) . . ?
C17 C16 C15 121.3(4) . . ?
C16 C17 C18 117.8(4) . . ?
C16 C17 C20 120.3(4) . . ?
C18 C17 C20 121.8(4) . . ?
C17 C18 C19 121.6(4) . . ?
C14 C19 C18 118.6(5) . . ?
C17 C20 C24 117.1(3) . . ?
C17 C20 C21 113.5(4) . . ?
C24 C20 C21 101.0(3) . . ?
C20 C21 C22 104.0(3) . . ?
N2 C22 C25 106.9(3) . . ?
N2 C22 C21 109.9(3) . . ?
C25 C22 C21 112.0(3) . . ?
N2 C22 C23 109.7(3) . . ?
C25 C22 C23 113.0(3) . . ?
C21 C22 C23 105.3(3) . . ?
C24 C23 C22 105.1(3) . . ?
C20 C24 C23 104.8(3) . . ?
O3 C25 O4 124.8(4) . . ?
O3 C25 C22 124.7(3) . . ?
O4 C25 C22 110.5(3) . . ?
C27 O5 H2B 119.5 . . ?
C30 O9 H1A 108.3 . . ?
O6 C27 O5 126.7(4) . . ?
O6 C27 C28 117.1(4) . . ?
O5 C27 C28 116.2(4) . . ?
O7 C28 C29 112.6(3) . . ?
O7 C28 C27 109.1(3) . . ?
C29 C28 C27 111.9(3) . . ?
O8 C29 C28 110.5(3) . . ?
O8 C29 C30 110.7(3) . . ?
C28 C29 C30 110.9(3) . . ?
O10 C30 O9 126.5(4) . . ?
O10 C30 C29 117.6(4) . . ?
O9 C30 C29 115.9(4) . . ?

loop_
_geom_bond_atom_site_label_1
_geom_bond_atom_site_label_2
_geom_bond_distance
_geom_bond_site_symmetry_2
_geom_bond_publ_flag
Br1 C1 1.908(4) . ?
O1 C12 1.194(5) . ?
O2 C12 1.332(5) . ?
O2 C13 1.443(6) . ?
N1 C9 1.497(5) . ?
C1 C2 1.361(7) . ?
C1 C6 1.370(7) . ?
C2 C3 1.379(6) . ?
C3 C4 1.379(7) . ?
C4 C5 1.374(6) . ?
C4 C7 1.515(5) . ?
C5 C6 1.386(6) . ?
C7 C11 1.523(6) . ?
C7 C8 1.531(6) . ?
C8 C9 1.546(5) . ?
C9 C12 1.516(6) . ?
C9 C10 1.551(6) . ?
C10 C11 1.522(6) . ?
Br2 C14 1.899(4) . ?
O3 C25 1.185(5) . ?
O4 C25 1.330(5) . ?
O4 C26 1.444(6) . ?
N2 C22 1.489(5) . ?
C14 C19 1.348(7) . ?
C14 C15 1.375(7) . ?
C15 C16 1.393(6) . ?
C16 C17 1.374(6) . ?
C17 C18 1.378(6) . ?
C17 C20 1.502(5) . ?
C18 C19 1.410(6) . ?
C20 C24 1.520(6) . ?
C20 C21 1.541(6) . ?
C21 C22 1.545(5) . ?
C22 C25 1.526(6) . ?
C22 C23 1.555(6) . ?
C23 C24 1.525(5) . ?
O5 C27 1.248(5) . ?
O5 H2B 1.9910 . ?
O6 C27 1.244(5) . ?
O7 C28 1.408(5) . ?
O8 C29 1.425(4) . ?
O9 C30 1.272(5) . ?
O9 H1A 1.9448 . ?
O10 C30 1.237(5) . ?
C27 C28 1.537(5) . ?
C28 C29 1.509(6) . ?
C29 C30 1.518(5) . ?

loop_
_geom_hbond_atom_site_label_D
_geom_hbond_atom_site_label_H
_geom_hbond_atom_site_label_A
_geom_hbond_distance_DH
_geom_hbond_distance_HA
_geom_hbond_distance_DA
_geom_hbond_angle_DHA
_geom_hbond_site_symmetry_A
O7 H7A O1 0.82 2.43 3.042(4) 132.5 2_557
N2 H2C O3 0.89 2.51 2.956(4) 111.6 2_647
N2 H2C O6 0.89 1.91 2.773(4) 163.1 2_657
N2 H2B O5 0.89 1.99 2.881(5) 179.6 .
N2 H2A O6 0.89 1.88 2.751(5) 166.4 1_565
N1 H1C O9 0.89 1.98 2.818(4) 156.8 2_547
N1 H1B O7 0.89 1.99 2.749(4) 142.9 1_545
N1 H1A O9 0.89 1.94 2.799(5) 160.3 .
